data_4513709
loop_
_publ_author_name
'Benmansour, Samia'
'G\'omez-Claramunt, Patricia'
'Vall\'es-Garc\'ia, Cristina'
'M\'inguez Espallargas, Guillermo'
'G\'omez Garc\'ia, Carlos J.'

_publ_section_title
;
 Key Role of the Cation in the Crystallization of Chiral
 Tris(Anilato)Metalate Magnetic Anions
;
_journal_issue 1
_journal_name_full 'Crystal Growth &amp; Design'
_journal_page_first 518
_journal_paper_doi 10.1021/acs.cgd.5b01573
_journal_volume 16
_journal_year 2016
_chemical_formula_sum 'C81 H66 Cl6 Ga O12 P3'
_chemical_formula_weight 1606.67
_chemical_name_systematic
;
 ?
;
_space_group_IT_number 32
_symmetry_cell_setting orthorhombic
_symmetry_space_group_name_Hall 'P -2bc 2'
_symmetry_space_group_name_H-M 'P 2 c b'
_atom_sites_solution_hydrogens geom
_atom_sites_solution_primary direct
_atom_sites_solution_secondary difmap
_audit_creation_method SHELXL-97
_cell_angle_alpha 90.00
_cell_angle_beta 90.00
_cell_angle_gamma 90.00
_cell_formula_units_Z 2
_cell_length_a 13.7613(3)
_cell_length_b 14.5276(4)
_cell_length_c 19.3308(5)
_cell_measurement_reflns_used 8078
_cell_measurement_temperature 120(2)
_cell_measurement_theta_max 24.9900
_cell_measurement_theta_min 3.2695
_cell_volume 3864.59(17)
_computing_data_collection
;
CrysAlisPro, Agilent Technologies,
Version 1.171.35.19 (release 27-10-2011 CrysAlis171 .NET)
(compiled Oct 27 2011,15:02:11)
;
_computing_structure_refinement 'SHELXL-97 (Sheldrick, 1997)'
_diffrn_ambient_temperature 120(2)
_diffrn_measured_fraction_theta_full 0.997
_diffrn_measured_fraction_theta_max 0.997
_diffrn_measurement_device_type 'SuperNova, Single source at offset), Sapphire3'
_diffrn_measurement_method '\w scans'
_diffrn_radiation_monochromator mirror
_diffrn_radiation_source 'SuperNova (Mo) X-ray Source'
_diffrn_radiation_type MoK\a
_diffrn_radiation_wavelength 0.71073
_diffrn_reflns_av_R_equivalents 0.1005
_diffrn_reflns_av_sigmaI/netI 0.0680
_diffrn_reflns_limit_h_max 16
_diffrn_reflns_limit_h_min -16
_diffrn_reflns_limit_k_max 17
_diffrn_reflns_limit_k_min -17
_diffrn_reflns_limit_l_max 23
_diffrn_reflns_limit_l_min -22
_diffrn_reflns_number 52224
_diffrn_reflns_theta_full 25.04
_diffrn_reflns_theta_max 25.04
_diffrn_reflns_theta_min 3.34
_exptl_absorpt_coefficient_mu 0.686
_exptl_absorpt_correction_T_max 0.9535
_exptl_absorpt_correction_T_min 0.8923
_exptl_absorpt_correction_type multi-scan
_exptl_absorpt_process_details
;
CrysAlisPro, Agilent Technologies,
Version 1.171.35.19 (release 27-10-2011 CrysAlis171 .NET)
(compiled Oct 27 2011,15:02:11)
Empirical absorption correction using spherical harmonics,
 implemented in SCALE3 ABSPACK scaling algorithm.
;
_exptl_crystal_colour Red
_exptl_crystal_density_diffrn 1.381
_exptl_crystal_density_method 'not measured'
_exptl_crystal_description Block
_exptl_crystal_F_000 1652
_exptl_crystal_size_max 0.17
_exptl_crystal_size_mid 0.07
_exptl_crystal_size_min 0.07
_refine_diff_density_max 1.218
_refine_diff_density_min -0.469
_refine_diff_density_rms 0.105
_refine_ls_abs_structure_details 'Flack H D (1983), Acta Cryst. A39, 876-881'
_refine_ls_abs_structure_Flack 0.09(3)
_refine_ls_extinction_method none
_refine_ls_goodness_of_fit_ref 1.098
_refine_ls_hydrogen_treatment mixed
_refine_ls_matrix_type full
_refine_ls_number_parameters 422
_refine_ls_number_reflns 6828
_refine_ls_number_restraints 1
_refine_ls_restrained_S_all 1.098
_refine_ls_R_factor_all 0.1021
_refine_ls_R_factor_gt 0.0805
_refine_ls_shift/su_max 0.000
_refine_ls_shift/su_mean 0.000
_refine_ls_structure_factor_coef Fsqd
_refine_ls_weighting_details 'calc w=1/[\s^2^(Fo^2^)+(0.0995P)^2^+12.9951P] where P=(Fo^2^+2Fc^2^)/3'
_refine_ls_weighting_scheme calc
_refine_ls_wR_factor_gt 0.2070
_refine_ls_wR_factor_ref 0.2200
_reflns_number_gt 5420
_reflns_number_total 6828
_reflns_threshold_expression >2sigma(I)
_cod_data_source_file cg5b01573_si_005.cif
_cod_data_source_block shelx
_cod_depositor_comments
;
The following automatic conversions were performed:

'_symmetry_cell_setting' value 'Orthorhombic' changed to
'orthorhombic' according to
/usr/data/users/saulius/crontab/automatic-downloads/rss-feeds/ACS/lib/dictionaries/cif_core.dic
dictionary named 'cif_core.dic' version 2.4.2 from 2011-04-26.

Automatic conversion script
Id: cif_fix_values 4268 2015-11-12 08:31:59Z antanas 

 Adding full bibliography for 4513708--4513713.cif.
;
_cod_original_sg_symbol_H-M P2cb
_cod_database_code 4513709

loop_
_symmetry_equiv_pos_as_xyz
'x, y, z'
'x, -y, -z'
'x, -y+1/2, z+1/2'
'x, y+1/2, -z+1/2'

loop_
_atom_site_label
_atom_site_type_symbol
_atom_site_fract_x
_atom_site_fract_y
_atom_site_fract_z
_atom_site_U_iso_or_equiv
_atom_site_adp_type
_atom_site_occupancy
_atom_site_symmetry_multiplicity
_atom_site_calc_flag
_atom_site_refinement_flags
_atom_site_disorder_assembly
_atom_site_disorder_group
Ga1 Ga 0.39955(9) 0.5000 0.5000 0.0305(3) Uani 1 2 d S . .
C1 C 0.2115(6) 0.6821(6) 0.5896(4) 0.0337(19) Uani 1 1 d . . .
Cl1 Cl 0.15495(18) 0.74857(16) 0.52686(12) 0.0431(5) Uani 1 1 d . . .
C2 C 0.2772(6) 0.6177(5) 0.5710(4) 0.0299(18) Uani 1 1 d . . .
O2 O 0.3029(4) 0.5995(4) 0.5073(3) 0.0294(13) Uani 1 1 d . . .
C3 C 0.3268(5) 0.5605(6) 0.6259(4) 0.0304(18) Uani 1 1 d . . .
O3 O 0.3866(4) 0.4982(4) 0.6010(3) 0.0331(13) Uani 1 1 d . . .
C4 C 0.3076(6) 0.5741(6) 0.6929(4) 0.0341(19) Uani 1 1 d . . .
Cl4 Cl 0.36110(16) 0.50376(18) 0.75570(11) 0.0459(6) Uani 1 1 d . . .
C5 C 0.2348(6) 0.6386(6) 0.7165(5) 0.041(2) Uani 1 1 d . . .
O5 O 0.2115(5) 0.6509(6) 0.7768(3) 0.060(2) Uani 1 1 d . . .
C6 C 0.1854(6) 0.6965(6) 0.6586(4) 0.037(2) Uani 1 1 d . . .
O6 O 0.1240(5) 0.7524(5) 0.6790(3) 0.0534(18) Uani 1 1 d . . .
C11 C 0.6769(6) 0.4024(6) 0.4914(4) 0.037(2) Uani 1 1 d . . .
Cl11 Cl 0.67621(16) 0.28323(16) 0.48223(14) 0.0497(6) Uani 1 1 d . . .
C12 C 0.5902(6) 0.4476(6) 0.4975(4) 0.0309(19) Uani 1 1 d . . .
O12 O 0.5065(4) 0.4110(4) 0.4982(3) 0.0349(14) Uani 1 1 d . . .
C16 C 0.7691(6) 0.4463(6) 0.4967(4) 0.0337(19) Uani 1 1 d . . .
O16 O 0.8475(4) 0.4072(5) 0.4961(3) 0.0428(15) Uani 1 1 d . . .
P11 P 0.89346(17) 0.60407(14) 0.69899(10) 0.0319(5) Uani 1 1 d . . .
C101 C 0.9907(6) 0.5306(6) 0.6803(4) 0.0287(18) Uani 1 1 d . . .
C102 C 1.0424(7) 0.4801(7) 0.7318(5) 0.042(2) Uani 1 1 d . . .
H102 H 1.0237 0.4861 0.7789 0.051 Uiso 1 1 calc R . .
C103 C 1.1176(7) 0.4236(6) 0.7154(5) 0.045(2) Uani 1 1 d . . .
H103 H 1.1529 0.3937 0.7512 0.054 Uiso 1 1 calc R . .
C104 C 1.1428(6) 0.4097(6) 0.6480(5) 0.041(2) Uani 1 1 d . . .
H104 H 1.1945 0.3688 0.6371 0.050 Uiso 1 1 calc R . .
C105 C 1.0941(6) 0.4542(6) 0.5958(5) 0.040(2) Uani 1 1 d . . .
H105 H 1.1124 0.4442 0.5491 0.048 Uiso 1 1 calc R . .
C106 C 1.0186(6) 0.5137(6) 0.6111(5) 0.0349(19) Uani 1 1 d . . .
H106 H 0.9849 0.5435 0.5746 0.042 Uiso 1 1 calc R . .
C111 C 0.8981(7) 0.6398(6) 0.7881(4) 0.0400(19) Uani 1 1 d . . .
C112 C 0.8225(7) 0.6242(6) 0.8326(5) 0.042(2) Uani 1 1 d . . .
H112 H 0.7680 0.5890 0.8181 0.051 Uiso 1 1 calc R . .
C113 C 0.8260(8) 0.6598(7) 0.8982(5) 0.055(3) Uani 1 1 d . . .
H113 H 0.7723 0.6509 0.9284 0.066 Uiso 1 1 calc R . .
C114 C 0.9064(9) 0.7086(6) 0.9215(5) 0.055(3) Uani 1 1 d . . .
H114 H 0.9093 0.7299 0.9679 0.065 Uiso 1 1 calc R . .
C115 C 0.9813(9) 0.7256(8) 0.8769(5) 0.056(3) Uani 1 1 d . . .
H115 H 1.0346 0.7620 0.8918 0.067 Uiso 1 1 calc R . .
C116 C 0.9807(7) 0.6903(7) 0.8102(4) 0.041(2) Uani 1 1 d . . .
H116 H 1.0342 0.6998 0.7800 0.050 Uiso 1 1 calc R . .
C121 C 0.7804(6) 0.5435(7) 0.6866(5) 0.038(2) Uani 1 1 d . . .
C122 C 0.7813(6) 0.4487(6) 0.6746(4) 0.036(2) Uani 1 1 d . . .
H122 H 0.8412 0.4165 0.6715 0.044 Uiso 1 1 calc R . .
C123 C 0.6968(7) 0.4036(8) 0.6676(6) 0.056(3) Uani 1 1 d . . .
H123 H 0.6987 0.3391 0.6594 0.068 Uiso 1 1 calc R . .
C124 C 0.6082(7) 0.4453(11) 0.6716(5) 0.064(4) Uani 1 1 d . . .
H124 H 0.5497 0.4112 0.6672 0.077 Uiso 1 1 calc R . .
C125 C 0.6071(7) 0.5389(10) 0.6823(5) 0.058(3) Uani 1 1 d . . .
H125 H 0.5463 0.5697 0.6850 0.069 Uiso 1 1 calc R . .
C126 C 0.6920(7) 0.5900(8) 0.6895(5) 0.052(3) Uani 1 1 d . . .
H126 H 0.6898 0.6548 0.6962 0.062 Uiso 1 1 calc R . .
C131 C 0.9007(7) 0.7038(5) 0.6437(4) 0.0355(18) Uani 1 1 d . . .
H13A H 0.9702 0.7197 0.6376 0.053 Uiso 1 1 calc R . .
H13B H 0.8748 0.6868 0.5977 0.053 Uiso 1 1 calc R . .
C132 C 0.8474(10) 0.7895(6) 0.6684(5) 0.060(3) Uani 1 1 d . . .
H13C H 0.8684 0.8050 0.7160 0.091 Uiso 1 1 calc R . .
H13D H 0.7766 0.7775 0.6693 0.091 Uiso 1 1 calc R . .
C133 C 0.8689(11) 0.8706(6) 0.6199(6) 0.069(3) Uani 1 1 d . . .
H13E H 0.8359 0.9258 0.6370 0.103 Uiso 1 1 calc R . .
H13F H 0.8455 0.8561 0.5733 0.103 Uiso 1 1 calc R . .
H13G H 0.9392 0.8816 0.6185 0.103 Uiso 1 1 calc R . .
P21 P 0.3755(3) 1.0736(3) 0.5323(2) 0.0308(9) Uani 0.50 1 d P A -1
C201 C 0.4382(7) 0.9806(6) 0.5739(6) 0.030(4) Uiso 0.50 1 d PG A 1
C202 C 0.5377(7) 0.9866(7) 0.5853(6) 0.044(5) Uiso 0.50 1 d PG A 1
H202 H 0.5727 1.0392 0.5700 0.053 Uiso 0.50 1 calc PR A 1
C203 C 0.5861(6) 0.9156(8) 0.6190(7) 0.046(5) Uiso 0.50 1 d PG A 1
H203 H 0.6542 0.9197 0.6267 0.056 Uiso 0.50 1 calc PR A 1
C204 C 0.5350(8) 0.8386(7) 0.6413(7) 0.049(6) Uiso 0.50 1 d PG A 1
H204 H 0.5681 0.7901 0.6643 0.059 Uiso 0.50 1 calc PR A 1
C205 C 0.4355(8) 0.8326(6) 0.6299(7) 0.052(5) Uiso 0.50 1 d PG A 1
H205 H 0.4006 0.7800 0.6451 0.062 Uiso 0.50 1 calc PR A 1
C206 C 0.3871(6) 0.9036(7) 0.5962(6) 0.033(4) Uiso 0.50 1 d PG A 1
H206 H 0.3191 0.8995 0.5884 0.040 Uiso 0.50 1 calc PR A 1
C211 C 0.4422(8) 0.8941(7) 0.5424(5) 0.030(4) Uiso 0.50 1 d PG B 2
C212 C 0.4952(9) 0.9587(6) 0.5797(6) 0.043(4) Uiso 0.50 1 d PG B 2
H212 H 0.4979 1.0208 0.5644 0.052 Uiso 0.50 1 calc PR B 2
C213 C 0.5442(9) 0.9325(7) 0.6394(6) 0.048(5) Uiso 0.50 1 d PG B 2
H213 H 0.5804 0.9766 0.6649 0.058 Uiso 0.50 1 calc PR B 2
C214 C 0.5402(9) 0.8416(8) 0.6618(5) 0.039(5) Uiso 0.50 1 d PG B 2
H214 H 0.5737 0.8237 0.7026 0.046 Uiso 0.50 1 calc PR B 2
C215 C 0.4873(9) 0.7770(6) 0.6245(6) 0.055(5) Uiso 0.50 1 d PG B 2
H215 H 0.4845 0.7149 0.6398 0.066 Uiso 0.50 1 calc PR B 2
C216 C 0.4383(8) 0.8033(6) 0.5648(5) 0.033(4) Uiso 0.50 1 d PG B 2
H216 H 0.4021 0.7591 0.5393 0.040 Uiso 0.50 1 calc PR B 2
C221 C 0.2562(6) 1.0363(7) 0.5085(5) 0.030(4) Uiso 0.50 1 d PG A -1
C222 C 0.1810(8) 1.0420(8) 0.5563(4) 0.030(4) Uiso 0.50 1 d PG A -1
H222 H 0.1932 1.0651 0.6015 0.035 Uiso 0.50 1 calc PR A -1
C223 C 0.0879(7) 1.0138(12) 0.5381(6) 0.035(5) Uiso 0.50 1 d PG A -1
H223 H 0.0365 1.0177 0.5708 0.042 Uiso 0.50 1 calc PR A -1
C224 C 0.0700(7) 0.9800(13) 0.4721(7) 0.042(6) Uiso 0.50 1 d PG A -1
H224 H 0.0064 0.9608 0.4596 0.051 Uiso 0.50 1 calc PR A -1
C225 C 0.1452(8) 0.9743(10) 0.4243(5) 0.049(5) Uiso 0.50 1 d PG A -1
H225 H 0.1330 0.9512 0.3791 0.058 Uiso 0.50 1 calc PR A -1
C226 C 0.2383(7) 1.0025(8) 0.4425(5) 0.033(4) Uiso 0.50 1 d PG A -1
H226 H 0.2897 0.9986 0.4098 0.040 Uiso 0.50 1 calc PR A -1
C231 C 0.3635(11) 1.1677(10) 0.5909(8) 0.027(3) Uiso 0.50 1 d P . .
H23A H 0.3269 1.2163 0.5662 0.040 Uiso 0.50 1 calc PR A .
H23B H 0.3212 1.1463 0.6291 0.040 Uiso 0.50 1 calc PR . .
C232 C 0.4527(12) 1.2156(11) 0.6252(8) 0.030 Uiso 0.50 1 d P A .
H23C H 0.4981 1.1682 0.6427 0.045 Uiso 0.50 1 calc PR . .
H23D H 0.4874 1.2528 0.5901 0.045 Uiso 0.50 1 calc PR . .
C233 C 0.4243(15) 1.2713(14) 0.6787(10) 0.050(5) Uiso 0.50 1 d P . .
H23E H 0.4816 1.3003 0.6994 0.075 Uiso 0.50 1 calc PR A .
H23F H 0.3907 1.2343 0.7137 0.075 Uiso 0.50 1 calc PR . .
H23G H 0.3803 1.3189 0.6612 0.075 Uiso 0.50 1 calc PR . .

loop_
_atom_site_aniso_label
_atom_site_aniso_U_11
_atom_site_aniso_U_22
_atom_site_aniso_U_33
_atom_site_aniso_U_23
_atom_site_aniso_U_13
_atom_site_aniso_U_12
Ga1 0.0216(6) 0.0372(7) 0.0328(6) -0.0019(5) 0.000 0.000
C1 0.028(4) 0.031(4) 0.042(5) 0.002(4) 0.003(4) 0.006(4)
Cl1 0.0446(13) 0.0397(11) 0.0450(12) -0.0022(10) -0.0059(10) 0.0118(10)
C2 0.025(4) 0.029(4) 0.035(5) 0.004(3) 0.002(3) -0.012(3)
O2 0.023(3) 0.039(3) 0.027(3) 0.001(2) -0.003(2) 0.005(2)
C3 0.017(4) 0.036(5) 0.038(5) -0.008(4) 0.001(3) -0.002(3)
O3 0.029(3) 0.037(3) 0.033(3) -0.003(2) -0.003(3) 0.003(3)
C4 0.023(4) 0.040(5) 0.039(5) -0.002(4) -0.003(3) 0.004(4)
Cl4 0.0374(11) 0.0680(15) 0.0322(11) 0.0098(11) -0.0026(9) 0.0017(11)
C5 0.032(5) 0.042(5) 0.049(6) -0.005(4) -0.002(4) -0.008(4)
O5 0.040(4) 0.110(6) 0.031(4) -0.008(4) 0.007(3) 0.009(4)
C6 0.031(5) 0.043(5) 0.038(5) -0.013(4) -0.003(4) 0.000(4)
O6 0.040(4) 0.071(5) 0.049(4) -0.024(3) -0.002(3) 0.011(4)
C11 0.031(5) 0.041(5) 0.038(5) -0.011(4) -0.004(4) 0.009(4)
Cl11 0.0302(12) 0.0425(12) 0.0765(16) -0.0141(11) -0.0029(11) 0.0057(10)
C12 0.024(4) 0.039(5) 0.030(4) -0.010(4) 0.001(3) 0.000(4)
O12 0.027(3) 0.035(4) 0.043(3) -0.010(3) -0.003(3) -0.005(3)
C16 0.020(4) 0.044(5) 0.038(5) -0.003(4) -0.002(3) 0.004(4)
O16 0.026(3) 0.057(4) 0.045(4) -0.011(3) 0.000(3) 0.009(3)
P11 0.0308(11) 0.0351(11) 0.0298(10) 0.0002(8) 0.0019(10) 0.0028(10)
C101 0.023(4) 0.032(4) 0.031(4) 0.007(4) -0.004(3) -0.005(3)
C102 0.035(5) 0.057(6) 0.035(5) 0.012(4) -0.006(4) -0.008(4)
C103 0.040(5) 0.038(5) 0.056(6) 0.012(5) -0.011(4) 0.000(4)
C104 0.027(5) 0.036(5) 0.061(6) -0.007(4) -0.002(4) 0.011(4)
C105 0.033(5) 0.031(5) 0.056(6) -0.011(4) 0.016(4) -0.005(4)
C106 0.037(5) 0.031(5) 0.036(5) -0.004(4) -0.004(4) 0.003(4)
C111 0.033(4) 0.048(5) 0.039(4) 0.008(4) -0.004(4) -0.004(5)
C112 0.043(5) 0.044(5) 0.040(5) 0.002(4) 0.011(4) -0.009(4)
C113 0.062(7) 0.048(6) 0.054(6) -0.008(5) 0.022(5) -0.005(5)
C114 0.079(8) 0.041(5) 0.043(5) -0.003(4) 0.007(6) -0.017(6)
C115 0.069(7) 0.057(7) 0.041(6) -0.005(5) 0.001(5) -0.014(6)
C116 0.041(5) 0.055(6) 0.028(5) -0.007(4) 0.001(4) -0.004(5)
C121 0.018(4) 0.060(6) 0.035(5) 0.000(4) -0.001(4) 0.004(4)
C122 0.026(5) 0.043(5) 0.040(5) 0.008(4) 0.000(4) 0.004(4)
C123 0.047(7) 0.065(7) 0.057(7) 0.017(6) -0.008(5) -0.018(5)
C124 0.029(6) 0.114(11) 0.049(6) 0.030(7) -0.007(5) -0.019(6)
C125 0.019(5) 0.099(9) 0.055(6) 0.024(6) 0.005(4) 0.006(6)
C126 0.044(6) 0.059(6) 0.052(6) 0.022(5) 0.011(5) 0.017(5)
C131 0.032(4) 0.034(4) 0.041(5) -0.004(3) -0.008(4) 0.002(4)
C132 0.113(10) 0.031(5) 0.037(5) -0.011(4) 0.004(6) 0.020(6)
C133 0.106(10) 0.029(5) 0.071(7) 0.003(5) 0.011(7) -0.001(6)
P21 0.030(2) 0.031(2) 0.031(2) -0.0002(17) 0.0058(17) 0.0032(18)

loop_
_atom_type_symbol
_atom_type_description
_atom_type_scat_dispersion_real
_atom_type_scat_dispersion_imag
_atom_type_scat_source
C C 0.0033 0.0016 'International Tables Vol C Tables 4.2.6.8 and 6.1.1.4'
H H 0.0000 0.0000 'International Tables Vol C Tables 4.2.6.8 and 6.1.1.4'
O O 0.0106 0.0060 'International Tables Vol C Tables 4.2.6.8 and 6.1.1.4'
P P 0.1023 0.0942 'International Tables Vol C Tables 4.2.6.8 and 6.1.1.4'
Cl Cl 0.1484 0.1585 'International Tables Vol C Tables 4.2.6.8 and 6.1.1.4'
Ga Ga 0.2307 1.6083 'International Tables Vol C Tables 4.2.6.8 and 6.1.1.4'

loop_
_geom_angle_atom_site_label_1
_geom_angle_atom_site_label_2
_geom_angle_atom_site_label_3
_geom_angle
_geom_angle_site_symmetry_1
_geom_angle_site_symmetry_3
O12 Ga1 O12 82.6(4) 2_566 .
O12 Ga1 O3 93.4(2) 2_566 .
O12 Ga1 O3 94.4(2) . .
O12 Ga1 O3 94.4(2) 2_566 2_566
O12 Ga1 O3 93.4(2) . 2_566
O3 Ga1 O3 169.6(3) . 2_566
O12 Ga1 O2 173.2(3) 2_566 2_566
O12 Ga1 O2 91.2(2) . 2_566
O3 Ga1 O2 90.0(2) . 2_566
O3 Ga1 O2 83.0(2) 2_566 2_566
O12 Ga1 O2 91.2(2) 2_566 .
O12 Ga1 O2 173.2(3) . .
O3 Ga1 O2 83.0(2) . .
O3 Ga1 O2 90.0(2) 2_566 .
O2 Ga1 O2 95.1(3) 2_566 .
C2 C1 C6 122.0(8) . .
C2 C1 Cl1 120.0(6) . .
C6 C1 Cl1 118.0(6) . .
O2 C2 C1 124.9(8) . .
O2 C2 C3 115.3(7) . .
C1 C2 C3 119.8(7) . .
C2 O2 Ga1 113.4(5) . .
O3 C3 C4 125.5(8) . .
O3 C3 C2 113.9(7) . .
C4 C3 C2 120.7(7) . .
C3 O3 Ga1 114.3(5) . .
C3 C4 C5 122.6(8) . .
C3 C4 Cl4 120.2(7) . .
C5 C4 Cl4 116.8(7) . .
O5 C5 C4 125.4(9) . .
O5 C5 C6 119.5(8) . .
C4 C5 C6 115.2(8) . .
O6 C6 C1 125.3(8) . .
O6 C6 C5 115.1(8) . .
C1 C6 C5 119.6(8) . .
C12 C11 C16 123.8(8) . .
C12 C11 Cl11 118.8(7) . .
C16 C11 Cl11 117.3(6) . .
O12 C12 C11 126.3(8) . .
O12 C12 C12 114.7(5) . 2_566
C11 C12 C12 119.0(5) . 2_566
C12 O12 Ga1 113.9(6) . .
O16 C16 C11 125.4(8) . .
O16 C16 C16 117.7(5) . 2_566
C11 C16 C16 116.9(5) . 2_566
C101 P11 C111 110.3(4) . .
C101 P11 C131 109.0(4) . .
C111 P11 C131 109.5(4) . .
C101 P11 C121 109.6(4) . .
C111 P11 C121 107.4(4) . .
C131 P11 C121 111.2(4) . .
C106 C101 C102 115.8(8) . .
C106 C101 P11 120.6(6) . .
C102 C101 P11 123.4(7) . .
C103 C102 C101 121.8(9) . .
C103 C102 H102 119.1 . .
C101 C102 H102 119.1 . .
C102 C103 C104 120.5(9) . .
C102 C103 H103 119.8 . .
C104 C103 H103 119.8 . .
C103 C104 C105 120.5(8) . .
C103 C104 H104 119.8 . .
C105 C104 H104 119.8 . .
C104 C105 C106 120.3(9) . .
C104 C105 H105 119.9 . .
C106 C105 H105 119.9 . .
C105 C106 C101 121.0(8) . .
C105 C106 H106 119.5 . .
C101 C106 H106 119.5 . .
C112 C111 C116 120.4(8) . .
C112 C111 P11 121.7(7) . .
C116 C111 P11 117.7(7) . .
C111 C112 C113 119.4(9) . .
C111 C112 H112 120.3 . .
C113 C112 H112 120.3 . .
C112 C113 C114 121.4(9) . .
C112 C113 H113 119.3 . .
C114 C113 H113 119.3 . .
C115 C114 C113 119.2(9) . .
C115 C114 H114 120.4 . .
C113 C114 H114 120.4 . .
C114 C115 C116 121.0(10) . .
C114 C115 H115 119.5 . .
C116 C115 H115 119.5 . .
C115 C116 C111 118.4(9) . .
C115 C116 H116 120.8 . .
C111 C116 H116 120.8 . .
C126 C121 C122 119.6(9) . .
C126 C121 P11 120.8(8) . .
C122 C121 P11 119.7(6) . .
C123 C122 C121 119.4(9) . .
C123 C122 H122 120.3 . .
C121 C122 H122 120.3 . .
C122 C123 C124 123.5(11) . .
C122 C123 H123 118.3 . .
C124 C123 H123 118.3 . .
C123 C124 C125 117.3(10) . .
C123 C124 H124 121.3 . .
C125 C124 H124 121.3 . .
C124 C125 C126 122.2(10) . .
C124 C125 H125 118.9 . .
C126 C125 H125 118.9 . .
C125 C126 C121 118.1(10) . .
C125 C126 H126 120.9 . .
C121 C126 H126 120.9 . .
C132 C131 P11 116.4(7) . .
C132 C131 H13A 108.2 . .
P11 C131 H13A 108.2 . .
C132 C131 H13B 108.2 . .
P11 C131 H13B 108.2 . .
H13A C131 H13B 107.3 . .
C131 C132 C133 110.1(9) . .
C131 C132 H13C 109.6 . .
C133 C132 H13C 109.6 . .
C131 C132 H13D 109.6 . .
C133 C132 H13D 109.6 . .
H13C C132 H13D 108.2 . .
C132 C133 H13E 109.5 . .
C132 C133 H13F 109.5 . .
H13E C133 H13F 109.5 . .
C132 C133 H13G 109.5 . .
H13E C133 H13G 109.5 . .
H13F C133 H13G 109.5 . .
C231 P21 C221 108.0(6) . .
C231 P21 C201 109.7(7) . .
C221 P21 C201 109.2(5) . .
C202 C201 C206 120.0 . .
C202 C201 P21 119.8(6) . .
C206 C201 P21 120.2(6) . .
C203 C202 C201 120.0 . .
C203 C202 H202 120.0 . .
C201 C202 H202 120.0 . .
C204 C203 C202 120.0 . .
C204 C203 H203 120.0 . .
C202 C203 H203 120.0 . .
C203 C204 C205 120.0 . .
C203 C204 H204 120.0 . .
C205 C204 H204 120.0 . .
C206 C205 C204 120.0 . .
C206 C205 H205 120.0 . .
C204 C205 H205 120.0 . .
C205 C206 C201 120.0 . .
C205 C206 H206 120.0 . .
C201 C206 H206 120.0 . .
C212 C211 C216 120.0 . .
C211 C212 C213 120.0 . .
C211 C212 H212 120.0 . .
C213 C212 H212 120.0 . .
C214 C213 C212 120.0 . .
C214 C213 H213 120.0 . .
C212 C213 H213 120.0 . .
C213 C214 C215 120.0 . .
C213 C214 H214 120.0 . .
C215 C214 H214 120.0 . .
C216 C215 C214 120.0 . .
C216 C215 H215 120.0 . .
C214 C215 H215 120.0 . .
C215 C216 C211 120.0 . .
C215 C216 H216 120.0 . .
C211 C216 H216 120.0 . .
C222 C221 C226 120.0 . .
C222 C221 P21 119.7(6) . .
C226 C221 P21 120.3(6) . .
C223 C222 C221 120.0 . .
C223 C222 H222 120.0 . .
C221 C222 H222 120.0 . .
C222 C223 C224 120.0 . .
C222 C223 H223 120.0 . .
C224 C223 H223 120.0 . .
C225 C224 C223 120.0 . .
C225 C224 H224 120.0 . .
C223 C224 H224 120.0 . .
C224 C225 C226 120.0 . .
C224 C225 H225 120.0 . .
C226 C225 H225 120.0 . .
C225 C226 C221 120.0 . .
C225 C226 H226 120.0 . .
C221 C226 H226 120.0 . .
C232 C231 P21 122.6(11) . .
C232 C231 H23A 106.7 . .
P21 C231 H23A 106.7 . .
C232 C231 H23B 106.7 . .
P21 C231 H23B 106.7 . .
H23A C231 H23B 106.6 . .
C233 C232 C231 111.1(15) . .
C233 C232 H23C 109.4 . .
C231 C232 H23C 109.4 . .
C233 C232 H23D 109.4 . .
C231 C232 H23D 109.4 . .
H23C C232 H23D 108.0 . .
C232 C233 H23E 109.5 . .
C232 C233 H23F 109.5 . .
H23E C233 H23F 109.5 . .
C232 C233 H23G 109.5 . .
H23E C233 H23G 109.5 . .
H23F C233 H23G 109.5 . .

loop_
_geom_bond_atom_site_label_1
_geom_bond_atom_site_label_2
_geom_bond_distance
_geom_bond_site_symmetry_2
Ga1 O12 1.959(6) 2_566
Ga1 O12 1.959(6) .
Ga1 O3 1.961(5) .
Ga1 O3 1.961(5) 2_566
Ga1 O2 1.970(6) 2_566
Ga1 O2 1.970(6) .
C1 C2 1.350(11) .
C1 C6 1.395(12) .
C1 Cl1 1.735(9) .
C2 O2 1.309(10) .
C2 C3 1.511(12) .
C3 O3 1.314(9) .
C3 C4 1.336(11) .
C4 C5 1.446(12) .
C4 Cl4 1.749(9) .
C5 O5 1.222(11) .
C5 C6 1.557(13) .
C6 O6 1.238(10) .
C11 C12 1.367(12) .
C11 C16 1.423(12) .
C11 Cl11 1.741(9) .
C12 O12 1.270(10) .
C12 C12 1.524(17) 2_566
C16 O16 1.220(10) .
C16 C16 1.565(18) 2_566
P11 C101 1.749(9) .
P11 C111 1.801(8) .
P11 C131 1.803(8) .
P11 C121 1.804(9) .
C101 C106 1.412(12) .
C101 C102 1.428(12) .
C102 C103 1.357(13) .
C102 H102 0.9500 .
C103 C104 1.363(13) .
C103 H103 0.9500 .
C104 C105 1.373(13) .
C104 H104 0.9500 .
C105 C106 1.384(12) .
C105 H105 0.9500 .
C106 H106 0.9500 .
C111 C112 1.369(12) .
C111 C116 1.418(13) .
C112 C113 1.370(14) .
C112 H112 0.9500 .
C113 C114 1.389(15) .
C113 H113 0.9500 .
C114 C115 1.366(15) .
C114 H114 0.9500 .
C115 C116 1.388(13) .
C115 H115 0.9500 .
C116 H116 0.9500 .
C121 C126 1.392(13) .
C121 C122 1.397(13) .
C122 C123 1.343(13) .
C122 H122 0.9500 .
C123 C124 1.364(16) .
C123 H123 0.9500 .
C124 C125 1.376(18) .
C124 H124 0.9500 .
C125 C126 1.392(15) .
C125 H125 0.9500 .
C126 H126 0.9500 .
C131 C132 1.522(12) .
C131 H13A 0.9900 .
C131 H13B 0.9900 .
C132 C133 1.534(14) .
C132 H13C 0.9900 .
C132 H13D 0.9900 .
C133 H13E 0.9800 .
C133 H13F 0.9800 .
C133 H13G 0.9800 .
P21 C231 1.784(15) .
P21 C221 1.790(9) .
P21 C201 1.794(9) .
C201 C202 1.3900 .
C201 C206 1.3900 .
C202 C203 1.3900 .
C202 H202 0.9500 .
C203 C204 1.3900 .
C203 H203 0.9500 .
C204 C205 1.3900 .
C204 H204 0.9500 .
C205 C206 1.3900 .
C205 H205 0.9500 .
C206 H206 0.9500 .
C211 C212 1.3900 .
C211 C216 1.3900 .
C212 C213 1.3900 .
C212 H212 0.9500 .
C213 C214 1.3900 .
C213 H213 0.9500 .
C214 C215 1.3900 .
C214 H214 0.9500 .
C215 C216 1.3900 .
C215 H215 0.9500 .
C216 H216 0.9500 .
C221 C222 1.3900 .
C221 C226 1.3900 .
C222 C223 1.3900 .
C222 H222 0.9500 .
C223 C224 1.3900 .
C223 H223 0.9500 .
C224 C225 1.3900 .
C224 H224 0.9500 .
C225 C226 1.3900 .
C225 H225 0.9500 .
C226 H226 0.9500 .
C231 C232 1.56(2) .
C231 H23A 0.9900 .
C231 H23B 0.9900 .
C232 C233 1.37(2) .
C232 H23C 0.9900 .
C232 H23D 0.9900 .
C233 H23E 0.9800 .
C233 H23F 0.9800 .
C233 H23G 0.9800 .

loop_
_geom_torsion_atom_site_label_1
_geom_torsion_atom_site_label_2
_geom_torsion_atom_site_label_3
_geom_torsion_atom_site_label_4
_geom_torsion
_geom_torsion_site_symmetry_1
_geom_torsion_site_symmetry_4
C6 C1 C2 O2 178.3(8) . .
Cl1 C1 C2 O2 -0.4(12) . .
C6 C1 C2 C3 -1.8(12) . .
Cl1 C1 C2 C3 179.5(6) . .
C1 C2 O2 Ga1 -179.3(6) . .
C3 C2 O2 Ga1 0.8(8) . .
O12 Ga1 O2 C2 -92.8(5) 2_566 .
O12 Ga1 O2 C2 -67(2) . .
O3 Ga1 O2 C2 0.5(5) . .
O3 Ga1 O2 C2 172.8(5) 2_566 .
O2 Ga1 O2 C2 89.8(5) 2_566 .
O2 C2 C3 O3 -2.3(10) . .
C1 C2 C3 O3 177.8(7) . .
O2 C2 C3 C4 178.8(7) . .
C1 C2 C3 C4 -1.1(12) . .
C4 C3 O3 Ga1 -178.6(7) . .
C2 C3 O3 Ga1 2.6(8) . .
O12 Ga1 O3 C3 89.0(5) 2_566 .
O12 Ga1 O3 C3 171.9(5) . .
O3 Ga1 O3 C3 -49.6(5) 2_566 .
O2 Ga1 O3 C3 -96.9(5) 2_566 .
O2 Ga1 O3 C3 -1.8(5) . .
O3 C3 C4 C5 -174.6(8) . .
C2 C3 C4 C5 4.2(13) . .
O3 C3 C4 Cl4 -1.8(12) . .
C2 C3 C4 Cl4 176.9(6) . .
C3 C4 C5 O5 176.8(9) . .
Cl4 C4 C5 O5 3.8(13) . .
C3 C4 C5 C6 -4.2(12) . .
Cl4 C4 C5 C6 -177.1(6) . .
C2 C1 C6 O6 -177.9(8) . .
Cl1 C1 C6 O6 0.9(13) . .
C2 C1 C6 C5 1.5(13) . .
Cl1 C1 C6 C5 -179.7(6) . .
O5 C5 C6 O6 -0.1(13) . .
C4 C5 C6 O6 -179.2(8) . .
O5 C5 C6 C1 -179.6(9) . .
C4 C5 C6 C1 1.3(12) . .
C16 C11 C12 O12 -174.5(9) . .
Cl11 C11 C12 O12 0.9(12) . .
C16 C11 C12 C12 7.1(14) . 2_566
Cl11 C11 C12 C12 -177.4(8) . 2_566
C11 C12 O12 Ga1 -175.1(7) . .
C12 C12 O12 Ga1 3.4(11) 2_566 .
O12 Ga1 O12 C12 -1.3(4) 2_566 .
O3 Ga1 O12 C12 -94.2(6) . .
O3 Ga1 O12 C12 92.7(6) 2_566 .
O2 Ga1 O12 C12 175.7(6) 2_566 .
O2 Ga1 O12 C12 -27(2) . .
C12 C11 C16 O16 174.9(9) . .
Cl11 C11 C16 O16 -0.7(12) . .
C12 C11 C16 C16 -5.8(14) . 2_566
Cl11 C11 C16 C16 178.7(8) . 2_566
C111 P11 C101 C106 -162.5(7) . .
C131 P11 C101 C106 -42.3(8) . .
C121 P11 C101 C106 79.6(8) . .
C111 P11 C101 C102 21.6(9) . .
C131 P11 C101 C102 141.8(7) . .
C121 P11 C101 C102 -96.4(8) . .
C106 C101 C102 C103 3.9(13) . .
P11 C101 C102 C103 -180.0(7) . .
C101 C102 C103 C104 -3.5(14) . .
C102 C103 C104 C105 1.6(14) . .
C103 C104 C105 C106 -0.2(13) . .
C104 C105 C106 C101 0.7(13) . .
C102 C101 C106 C105 -2.4(12) . .
P11 C101 C106 C105 -178.7(7) . .
C101 P11 C111 C112 -122.4(8) . .
C131 P11 C111 C112 117.7(8) . .
C121 P11 C111 C112 -3.1(9) . .
C101 P11 C111 C116 61.5(8) . .
C131 P11 C111 C116 -58.4(8) . .
C121 P11 C111 C116 -179.2(7) . .
C116 C111 C112 C113 1.6(14) . .
P11 C111 C112 C113 -174.3(8) . .
C111 C112 C113 C114 -2.5(15) . .
C112 C113 C114 C115 3.5(16) . .
C113 C114 C115 C116 -3.8(17) . .
C114 C115 C116 C111 3.0(16) . .
C112 C111 C116 C115 -1.9(14) . .
P11 C111 C116 C115 174.2(8) . .
C101 P11 C121 C126 -171.7(7) . .
C111 P11 C121 C126 68.5(8) . .
C131 P11 C121 C126 -51.2(8) . .
C101 P11 C121 C122 8.9(8) . .
C111 P11 C121 C122 -110.8(7) . .
C131 P11 C121 C122 129.5(7) . .
C126 C121 C122 C123 -1.4(13) . .
P11 C121 C122 C123 177.9(7) . .
C121 C122 C123 C124 -0.1(15) . .
C122 C123 C124 C125 1.1(16) . .
C123 C124 C125 C126 -0.5(16) . .
C124 C125 C126 C121 -1.0(15) . .
C122 C121 C126 C125 2.0(13) . .
P11 C121 C126 C125 -177.4(7) . .
C101 P11 C131 C132 -158.5(7) . .
C111 P11 C131 C132 -37.8(9) . .
C121 P11 C131 C132 80.6(8) . .
P11 C131 C132 C133 174.3(8) . .
C231 P21 C201 C202 -74.0(8) . .
C221 P21 C201 C202 167.8(6) . .
C231 P21 C201 C206 104.4(8) . .
C221 P21 C201 C206 -13.8(9) . .
C206 C201 C202 C203 0.0 . .
P21 C201 C202 C203 178.4(9) . .
C201 C202 C203 C204 0.0 . .
C202 C203 C204 C205 0.0 . .
C203 C204 C205 C206 0.0 . .
C204 C205 C206 C201 0.0 . .
C202 C201 C206 C205 0.0 . .
P21 C201 C206 C205 -178.4(9) . .
C216 C211 C212 C213 0.0 . .
C211 C212 C213 C214 0.0 . .
C212 C213 C214 C215 0.0 . .
C213 C214 C215 C216 0.0 . .
C214 C215 C216 C211 0.0 . .
C212 C211 C216 C215 0.0 . .
C231 P21 C221 C222 -33.3(9) . .
C201 P21 C221 C222 86.0(8) . .
C231 P21 C221 C226 146.2(7) . .
C201 P21 C221 C226 -94.5(7) . .
C226 C221 C222 C223 0.0 . .
P21 C221 C222 C223 179.5(9) . .
C221 C222 C223 C224 0.0 . .
C222 C223 C224 C225 0.0 . .
C223 C224 C225 C226 0.0 . .
C224 C225 C226 C221 0.0 . .
C222 C221 C226 C225 0.0 . .
P21 C221 C226 C225 -179.5(9) . .
C221 P21 C231 C232 177.4(12) . .
C201 P21 C231 C232 58.5(14) . .
P21 C231 C232 C233 -166.7(13) . .
